data_7124933
loop_
_publ_author_name
'Xi, Sai-Fei'
'Bao, Ling-Yu'
'Lin, Jian-Guo'
'Liu, Qing-Zhu'
'Qiu, Ling'
'Zhang, Feng-Li'
'Wang, Yu-Xia'
'Ding, Zheng-Dong'
'Li, Ke'
'Gu, Zhi-Guo'

_publ_section_title
;
 Enantiomers of tetrahedral metal-organic cages: a new class of highly
 efficient G-quadruplex ligands with potential anticancer activities.
;
_journal_issue 67
_journal_name_full 'Chemical communications (Cambridge, England)'
_journal_page_first 10261
_journal_page_last 10264
_journal_paper_doi 10.1039/c6cc05743h
_journal_volume 52
_journal_year 2016
_chemical_absolute_configuration rmad
_chemical_formula_moiety 'C192 H240 N36 Ni4, 4(Cl O4)'
_chemical_formula_sum 'C192 H240 Cl4 N36 Ni4 O16'
_chemical_formula_weight 3684.84
_space_group_IT_number 197
_space_group_name_Hall 'I 2 2 3'
_space_group_name_H-M_alt 'I 2 3'
_symmetry_cell_setting cubic
_symmetry_space_group_name_Hall 'I 2 2 3'
_symmetry_space_group_name_H-M 'I 2 3'
_atom_sites_solution_hydrogens geom
_atom_sites_solution_primary direct
_atom_sites_solution_secondary difmap
_audit_creation_method SHELXL-97
_audit_update_record
;
2016-05-25 deposited with the CCDC.
2016-07-19 downloaded from the CCDC.
;
_cell_angle_alpha 90.00
_cell_angle_beta 90.00
_cell_angle_gamma 90.00
_cell_formula_units_Z 2
_cell_length_a 23.4359(5)
_cell_length_b 23.4359(5)
_cell_length_c 23.4359(5)
_cell_measurement_reflns_used 3826
_cell_measurement_temperature 173(2)
_cell_measurement_theta_max 25.30
_cell_measurement_theta_min 3.25
_cell_volume 12872.0(5)
_computing_structure_refinement 'SHELXL-97 (Sheldrick, 2008)'
_computing_structure_solution 'SHELXS-97 (Sheldrick, 2008)'
_diffrn_ambient_temperature 173(2)
_diffrn_measured_fraction_theta_full 0.982
_diffrn_measured_fraction_theta_max 0.982
_diffrn_measurement_device_type 'PHOTON 100 CMOS detector'
_diffrn_measurement_method 'omega scan'
_diffrn_radiation_monochromator 'TRIUMPH curved crystal monochromator'
_diffrn_radiation_source 'fine-focus sealed tube'
_diffrn_radiation_type MoK\a
_diffrn_radiation_wavelength 0.71073
_diffrn_reflns_av_R_equivalents 0.0587
_diffrn_reflns_av_sigmaI/netI 0.0804
_diffrn_reflns_limit_h_max 27
_diffrn_reflns_limit_h_min -17
_diffrn_reflns_limit_k_max 22
_diffrn_reflns_limit_k_min -27
_diffrn_reflns_limit_l_max 27
_diffrn_reflns_limit_l_min -24
_diffrn_reflns_number 10160
_diffrn_reflns_theta_full 25.29
_diffrn_reflns_theta_max 25.29
_diffrn_reflns_theta_min 3.25
_exptl_absorpt_coefficient_mu 0.382
_exptl_absorpt_correction_T_max 0.7452
_exptl_absorpt_correction_T_min 0.5714
_exptl_absorpt_correction_type multi-scan
_exptl_absorpt_process_details 'SADABS (Bruker, 2014)'
_exptl_crystal_colour colorless
_exptl_crystal_density_diffrn 0.951
_exptl_crystal_density_method 'not measured'
_exptl_crystal_description block
_exptl_crystal_F_000 3904
_exptl_crystal_size_max 0.41
_exptl_crystal_size_mid 0.40
_exptl_crystal_size_min 0.38
_platon_squeeze_details
;
;
_refine_diff_density_max 0.476
_refine_diff_density_min -0.786
_refine_diff_density_rms 0.087
_refine_ls_abs_structure_details 'Flack H D (1983), Acta Cryst. A39, 876-881'
_refine_ls_abs_structure_Flack 0.12(5)
_refine_ls_extinction_method none
_refine_ls_goodness_of_fit_ref 1.131
_refine_ls_hydrogen_treatment constr
_refine_ls_matrix_type full
_refine_ls_number_parameters 263
_refine_ls_number_reflns 3725
_refine_ls_number_restraints 323
_refine_ls_restrained_S_all 1.101
_refine_ls_R_factor_all 0.1623
_refine_ls_R_factor_gt 0.1120
_refine_ls_shift/su_max 0.004
_refine_ls_shift/su_mean 0.001
_refine_ls_structure_factor_coef Fsqd
_refine_ls_weighting_details 'calc w=1/[\s^2^(Fo^2^)+(0.2000P)^2^+0.0000P] where P=(Fo^2^+2Fc^2^)/3'
_refine_ls_weighting_scheme calc
_refine_ls_wR_factor_gt 0.2942
_refine_ls_wR_factor_ref 0.3282
_reflns_number_gt 2231
_reflns_number_total 3725
_reflns_threshold_expression >2sigma(I)
_cod_data_source_file c6cc05743h2.cif
_cod_data_source_block 1
_cod_depositor_comments
;
The following automatic conversions were performed:

data item '_symmetry_cell_setting' value 'Cubic' was changed to
'cubic' in accordance with the
/home/saulius/struct/COD-crude-data/automatic-downloads/DataCite-retrospective/RSC/depositions/lib/dictionaries/cif_core.dic
dictionary named 'cif_core.dic' version 2.4.2 last updated on
2011-04-26.

Automatic conversion script
Id: cif_fix_values 6909 2019-04-08 15:41:33Z antanas 
;
_cod_original_sg_symbol_Hall 'I 2 2 3  '
_cod_original_sg_symbol_H-M 'I 2 3  '
_cod_database_code 7124933

loop_
_symmetry_equiv_pos_as_xyz
'x, y, z'
'-x, -y, z'
'-x, y, -z'
'x, -y, -z'
'z, x, y'
'z, -x, -y'
'-z, -x, y'
'-z, x, -y'
'y, z, x'
'-y, z, -x'
'y, -z, -x'
'-y, -z, x'
'x+1/2, y+1/2, z+1/2'
'-x+1/2, -y+1/2, z+1/2'
'-x+1/2, y+1/2, -z+1/2'
'x+1/2, -y+1/2, -z+1/2'
'z+1/2, x+1/2, y+1/2'
'z+1/2, -x+1/2, -y+1/2'
'-z+1/2, -x+1/2, y+1/2'
'-z+1/2, x+1/2, -y+1/2'
'y+1/2, z+1/2, x+1/2'
'-y+1/2, z+1/2, -x+1/2'
'y+1/2, -z+1/2, -x+1/2'
'-y+1/2, -z+1/2, x+1/2'

loop_
_atom_site_label
_atom_site_type_symbol
_atom_site_fract_x
_atom_site_fract_y
_atom_site_fract_z
_atom_site_U_iso_or_equiv
_atom_site_adp_type
_atom_site_occupancy
_atom_site_symmetry_multiplicity
_atom_site_calc_flag
_atom_site_refinement_flags
_atom_site_disorder_assembly
_atom_site_disorder_group
C5 C 0.8140(8) 0.8059(10) 0.6892(9) 0.074(3) Uani 0.52(2) 1 d PDU A 1
H5A H 0.7898 0.7723 0.6996 0.088 Uiso 0.52(2) 1 calc PR A 1
C6 C 0.8724(8) 0.7861(8) 0.6760(7) 0.076(2) Uani 0.52(2) 1 d PDU A 1
C7 C 0.8805(8) 0.7308(8) 0.6556(9) 0.081(3) Uani 0.52(2) 1 d PDU A 1
H7A H 0.8489 0.7055 0.6540 0.098 Uiso 0.52(2) 1 calc PR A 1
C8 C 0.9337(8) 0.7119(9) 0.6376(9) 0.087(3) Uani 0.52(2) 1 d PDU A 1
H8A H 0.9379 0.6762 0.6188 0.105 Uiso 0.52(2) 1 calc PR A 1
C9 C 0.9808(8) 0.7469(9) 0.6479(9) 0.090(3) Uani 0.52(2) 1 d PDU A 1
H9A H 1.0182 0.7330 0.6407 0.108 Uiso 0.52(2) 1 calc PR A 1
C10 C 0.9733(8) 0.8013(10) 0.6685(10) 0.088(3) Uani 0.52(2) 1 d PDU A 1
H10A H 1.0056 0.8251 0.6739 0.106 Uiso 0.52(2) 1 calc PR A 1
C11 C 0.9193(8) 0.8222(9) 0.6817(12) 0.083(3) Uani 0.52(2) 1 d PDU A 1
H11A H 0.9146 0.8604 0.6943 0.099 Uiso 0.52(2) 1 calc PR A 1
C12 C 0.7901(9) 0.8338(8) 0.6352(10) 0.066(4) Uani 0.52(2) 1 d PDU A 1
H12A H 0.7893 0.8057 0.6042 0.100 Uiso 0.52(2) 1 calc PR A 1
H12B H 0.8143 0.8660 0.6242 0.100 Uiso 0.52(2) 1 calc PR A 1
H12C H 0.7512 0.8475 0.6426 0.100 Uiso 0.52(2) 1 calc PR A 1
C5' C 0.8157(9) 0.8055(11) 0.6897(10) 0.074(3) Uani 0.48(2) 1 d PDU A 2
H5'A H 0.7917 0.7738 0.7050 0.089 Uiso 0.48(2) 1 calc PR A 2
C6' C 0.8709(8) 0.7760(9) 0.6797(7) 0.075(3) Uani 0.48(2) 1 d PDU A 2
C7' C 0.8705(8) 0.7179(8) 0.6667(10) 0.080(3) Uani 0.48(2) 1 d PDU A 2
H7'A H 0.8351 0.6985 0.6633 0.096 Uiso 0.48(2) 1 calc PR A 2
C8' C 0.9211(8) 0.6881(9) 0.6588(10) 0.086(3) Uani 0.48(2) 1 d PDU A 2
H8'A H 0.9213 0.6478 0.6545 0.103 Uiso 0.48(2) 1 calc PR A 2
C9' C 0.9715(8) 0.7198(10) 0.6574(10) 0.091(3) Uani 0.48(2) 1 d PDU A 2
H9'A H 1.0058 0.7017 0.6455 0.110 Uiso 0.48(2) 1 calc PR A 2
C10' C 0.9732(8) 0.7769(10) 0.6727(12) 0.087(3) Uani 0.48(2) 1 d PDU A 2
H10B H 1.0086 0.7956 0.6792 0.105 Uiso 0.48(2) 1 calc PR A 2
C11' C 0.9217(8) 0.8062(10) 0.6784(13) 0.083(3) Uani 0.48(2) 1 d PDU A 2
H11B H 0.9215 0.8467 0.6814 0.099 Uiso 0.48(2) 1 calc PR A 2
C12' C 0.7883(12) 0.8160(13) 0.6323(13) 0.087(5) Uani 0.48(2) 1 d PDU A 2
H12D H 0.7934 0.7823 0.6081 0.130 Uiso 0.48(2) 1 calc PR A 2
H12E H 0.8063 0.8491 0.6142 0.130 Uiso 0.48(2) 1 calc PR A 2
H12F H 0.7475 0.8235 0.6375 0.130 Uiso 0.48(2) 1 calc PR A 2
C1 C 0.8152(4) 0.9358(3) 0.7778(4) 0.072(2) Uani 1 1 d U . .
C2 C 0.8191(4) 1.0089(4) 0.8375(4) 0.080(2) Uani 1 1 d . . .
H2A H 0.8199 1.0464 0.8528 0.096 Uiso 1 1 calc R . .
C3 C 0.8237(4) 0.9598(4) 0.8667(4) 0.077(2) Uani 1 1 d . . .
H3A H 0.8288 0.9568 0.9068 0.093 Uiso 1 1 calc R . .
C4 C 0.8110(4) 0.8995(4) 0.7277(4) 0.078(3) Uani 1 1 d . A .
H4A H 0.8047 0.9141 0.6904 0.093 Uiso 1 1 calc R . .
C13 C 0.8150(4) 1.0327(4) 0.7299(5) 0.087(3) Uani 1 1 d . . .
H13A H 0.7908 1.0664 0.7377 0.105 Uiso 1 1 calc R . .
H13B H 0.7994 1.0131 0.6958 0.105 Uiso 1 1 calc R . .
C14 C 0.8766(4) 1.0526(4) 0.7173(5) 0.082(3) Uani 1 1 d . . .
H14A H 0.8763 1.0766 0.6826 0.099 Uiso 1 1 calc R . .
H14B H 0.8898 1.0767 0.7494 0.099 Uiso 1 1 calc R . .
C15 C 0.9189(5) 1.0050(4) 0.7089(5) 0.091(3) Uani 1 1 d . . .
H15A H 0.9164 0.9787 0.7419 0.110 Uiso 1 1 calc R . .
H15B H 0.9079 0.9832 0.6744 0.110 Uiso 1 1 calc R . .
C16 C 0.9786(4) 1.0234(4) 0.7025(6) 0.096(3) Uani 1 1 d . . .
H16A H 0.9878 1.0500 0.7340 0.115 Uiso 1 1 calc R . .
H16B H 0.9822 1.0449 0.6663 0.115 Uiso 1 1 calc R . .
N1 N 0.8198(3) 0.9138(3) 0.8288(3) 0.0652(16) Uani 1 1 d U . .
N2 N 0.8126(3) 0.9936(3) 0.7790(4) 0.081(2) Uani 1 1 d . . .
N3 N 0.8166(3) 0.8455(3) 0.7384(3) 0.0672(17) Uani 1 1 d D . .
Ni1 Ni 0.82643(4) 0.82643(4) 0.82643(4) 0.0670(6) Uani 0.33 1 d P A .
Cl1 Cl 0.18361(8) 0.81639(8) 0.81639(8) 0.0684(9) Uani 1 3 d S . .
O1 O 0.1572(3) 0.8097(3) 0.7624(3) 0.104(2) Uani 1 1 d . . .
O2 O 0.1479(2) 0.8521(2) 0.8521(2) 0.079(3) Uani 1 3 d S . .

loop_
_atom_site_aniso_label
_atom_site_aniso_U_11
_atom_site_aniso_U_22
_atom_site_aniso_U_33
_atom_site_aniso_U_23
_atom_site_aniso_U_13
_atom_site_aniso_U_12
C5 0.081(5) 0.075(5) 0.064(5) -0.017(5) -0.011(5) -0.016(5)
C6 0.081(4) 0.083(6) 0.062(4) -0.024(4) -0.004(4) -0.006(4)
C7 0.084(5) 0.090(6) 0.069(5) -0.020(5) 0.001(5) -0.002(5)
C8 0.087(6) 0.098(7) 0.077(6) -0.018(6) 0.006(5) 0.006(6)
C9 0.091(6) 0.097(8) 0.080(6) -0.016(6) 0.014(5) 0.004(6)
C10 0.090(5) 0.097(8) 0.078(5) -0.017(7) 0.009(5) -0.002(6)
C11 0.084(5) 0.090(7) 0.074(5) -0.019(6) 0.005(4) 0.002(5)
C12 0.079(7) 0.059(8) 0.062(6) -0.029(6) -0.015(5) -0.027(6)
C5' 0.081(5) 0.075(6) 0.065(5) -0.018(5) -0.010(5) -0.015(5)
C6' 0.080(4) 0.083(6) 0.063(4) -0.021(4) -0.004(4) -0.008(4)
C7' 0.082(5) 0.091(6) 0.067(5) -0.023(5) 0.000(5) -0.006(5)
C8' 0.081(6) 0.097(7) 0.079(6) -0.022(6) 0.003(5) 0.002(6)
C9' 0.092(6) 0.099(8) 0.083(6) -0.021(6) 0.011(5) -0.002(6)
C10' 0.090(5) 0.091(7) 0.080(5) -0.022(6) 0.010(5) -0.001(6)
C11' 0.086(5) 0.091(7) 0.072(5) -0.020(6) 0.003(5) -0.004(5)
C12' 0.093(9) 0.088(11) 0.078(9) -0.029(10) -0.018(8) -0.020(10)
C1 0.068(5) 0.061(5) 0.085(5) -0.016(4) -0.003(4) -0.001(4)
C2 0.078(5) 0.057(5) 0.103(7) -0.001(4) -0.011(5) 0.007(4)
C3 0.082(6) 0.071(5) 0.079(5) -0.025(4) 0.019(5) -0.014(5)
C4 0.074(6) 0.085(6) 0.074(5) 0.014(4) -0.018(4) -0.026(4)
C13 0.078(6) 0.074(6) 0.110(8) 0.001(5) -0.018(5) 0.000(5)
C14 0.082(6) 0.061(5) 0.104(7) 0.010(5) -0.010(5) -0.001(4)
C15 0.113(8) 0.059(5) 0.103(7) -0.003(5) -0.007(6) 0.001(5)
C16 0.084(7) 0.084(7) 0.119(8) -0.014(6) -0.006(6) -0.011(5)
N1 0.075(4) 0.068(4) 0.052(3) -0.009(3) 0.003(3) -0.012(3)
N2 0.078(5) 0.071(5) 0.093(5) 0.002(4) -0.009(4) 0.012(4)
N3 0.066(4) 0.058(4) 0.078(4) 0.003(3) -0.004(3) -0.020(3)
Ni1 0.0670(6) 0.0670(6) 0.0670(6) -0.0085(5) -0.0085(5) -0.0085(5)
Cl1 0.0684(9) 0.0684(9) 0.0684(9) -0.0064(9) 0.0064(9) 0.0064(9)
O1 0.124(6) 0.116(5) 0.072(4) -0.011(4) -0.018(4) 0.012(5)
O2 0.079(3) 0.079(3) 0.079(3) -0.020(3) 0.020(3) 0.020(3)

loop_
_atom_type_symbol
_atom_type_description
_atom_type_scat_dispersion_real
_atom_type_scat_dispersion_imag
_atom_type_scat_source
C C 0.0033 0.0016 'International Tables Vol C Tables 4.2.6.8 and 6.1.1.4'
H H 0.0000 0.0000 'International Tables Vol C Tables 4.2.6.8 and 6.1.1.4'
N N 0.0061 0.0033 'International Tables Vol C Tables 4.2.6.8 and 6.1.1.4'
O O 0.0106 0.0060 'International Tables Vol C Tables 4.2.6.8 and 6.1.1.4'
Cl Cl 0.1484 0.1585 'International Tables Vol C Tables 4.2.6.8 and 6.1.1.4'
Ni Ni 0.3393 1.1124 'International Tables Vol C Tables 4.2.6.8 and 6.1.1.4'

loop_
_geom_angle_atom_site_label_1
_geom_angle_atom_site_label_2
_geom_angle_atom_site_label_3
_geom_angle
_geom_angle_site_symmetry_1
_geom_angle_site_symmetry_3
N3 C5 C6 108.8(10) . .
N3 C5 C12 113.1(17) . .
C6 C5 C12 107.5(12) . .
N3 C5 H5A 109.1 . .
C6 C5 H5A 109.1 . .
C12 C5 H5A 109.1 . .
C11 C6 C7 119.3(12) . .
C11 C6 C5 121.4(10) . .
C7 C6 C5 119.3(10) . .
C8 C7 C6 121.5(13) . .
C8 C7 H7A 119.3 . .
C6 C7 H7A 119.3 . .
C7 C8 C9 118.0(13) . .
C7 C8 H8A 121.0 . .
C9 C8 H8A 121.0 . .
C10 C9 C8 120.3(14) . .
C10 C9 H9A 119.9 . .
C8 C9 H9A 119.9 . .
C9 C10 C11 121.4(13) . .
C9 C10 H10A 119.3 . .
C11 C10 H10A 119.3 . .
C10 C11 C6 118.9(12) . .
C10 C11 H11A 120.6 . .
C6 C11 H11A 120.6 . .
C5 C12 H12A 109.5 . .
C5 C12 H12B 109.5 . .
H12A C12 H12B 109.5 . .
C5 C12 H12C 109.5 . .
H12A C12 H12C 109.5 . .
H12B C12 H12C 109.5 . .
N3 C5' C6' 113.9(11) . .
N3 C5' C12' 126(2) . .
C6' C5' C12' 107.8(12) . .
N3 C5' H5'A 101.6 . .
C6' C5' H5'A 101.6 . .
C12' C5' H5'A 101.6 . .
C11' C6' C7' 120.0(13) . .
C11' C6' C5' 120.9(11) . .
C7' C6' C5' 118.9(11) . .
C8' C7' C6' 121.0(13) . .
C8' C7' H7'A 119.5 . .
C6' C7' H7'A 119.5 . .
C7' C8' C9' 117.2(14) . .
C7' C8' H8'A 121.4 . .
C9' C8' H8'A 121.4 . .
C10' C9' C8' 122.1(14) . .
C10' C9' H9'A 118.9 . .
C8' C9' H9'A 118.9 . .
C9' C10' C11' 118.4(14) . .
C9' C10' H10B 120.8 . .
C11' C10' H10B 120.8 . .
C6' C11' C10' 119.6(13) . .
C6' C11' H11B 120.2 . .
C10' C11' H11B 120.2 . .
C5' C12' H12D 109.5 . .
C5' C12' H12E 109.5 . .
H12D C12' H12E 109.5 . .
C5' C12' H12F 109.5 . .
H12D C12' H12F 109.5 . .
H12E C12' H12F 109.5 . .
N1 C1 N2 112.3(7) . .
N1 C1 C4 121.0(7) . .
N2 C1 C4 126.7(8) . .
C3 C2 N2 106.5(7) . .
C3 C2 H2A 126.8 . .
N2 C2 H2A 126.8 . .
C2 C3 N1 109.3(8) . .
C2 C3 H3A 125.3 . .
N1 C3 H3A 125.3 . .
N3 C4 C1 114.1(8) . .
N3 C4 H4A 123.0 . .
C1 C4 H4A 123.0 . .
N2 C13 C14 111.8(7) . .
N2 C13 H13A 109.3 . .
C14 C13 H13A 109.3 . .
N2 C13 H13B 109.3 . .
C14 C13 H13B 109.3 . .
H13A C13 H13B 107.9 . .
C15 C14 C13 114.6(8) . .
C15 C14 H14A 108.6 . .
C13 C14 H14A 108.6 . .
C15 C14 H14B 108.6 . .
C13 C14 H14B 108.6 . .
H14A C14 H14B 107.6 . .
C16 C15 C14 114.9(8) . .
C16 C15 H15A 108.5 . .
C14 C15 H15A 108.5 . .
C16 C15 H15B 108.5 . .
C14 C15 H15B 108.5 . .
H15A C15 H15B 107.5 . .
C15 C16 C16 115.1(11) . 2_775
C15 C16 H16A 108.5 . .
C16 C16 H16A 108.5 2_775 .
C15 C16 H16B 108.5 . .
C16 C16 H16B 108.5 2_775 .
H16A C16 H16B 107.5 . .
C1 N1 C3 106.4(7) . .
C1 N1 Ni1 112.0(5) . .
C3 N1 Ni1 141.3(6) . .
C1 N2 C2 105.4(7) . .
C1 N2 C13 127.2(8) . .
C2 N2 C13 126.3(8) . .
C4 N3 C5 117.2(13) . .
C4 N3 C5' 117.9(14) . .
C5 N3 C5' 1.7(13) . .
C4 N3 Ni1 113.8(6) . .
C5 N3 Ni1 129.0(12) . .
C5' N3 Ni1 128.3(13) . .
N1 Ni1 N1 92.9(3) 9 5
N1 Ni1 N1 92.9(3) 9 .
N1 Ni1 N1 92.9(3) 5 .
N1 Ni1 N3 91.6(3) 9 .
N1 Ni1 N3 170.9(3) 5 .
N1 Ni1 N3 79.0(2) . .
N1 Ni1 N3 79.0(2) 9 9
N1 Ni1 N3 91.6(3) 5 9
N1 Ni1 N3 170.9(3) . 9
N3 Ni1 N3 97.0(2) . 9
N1 Ni1 N3 170.9(3) 9 5
N1 Ni1 N3 79.0(2) 5 5
N1 Ni1 N3 91.6(3) . 5
N3 Ni1 N3 97.0(2) . 5
N3 Ni1 N3 97.0(2) 9 5
O1 Cl1 O1 109.8(3) 7_665 10_656
O1 Cl1 O1 109.8(3) 7_665 .
O1 Cl1 O1 109.8(3) 10_656 .
O1 Cl1 O2 109.1(3) 7_665 .
O1 Cl1 O2 109.1(3) 10_656 .
O1 Cl1 O2 109.1(3) . .

loop_
_geom_bond_atom_site_label_1
_geom_bond_atom_site_label_2
_geom_bond_distance
_geom_bond_site_symmetry_2
C5 N3 1.480(13) .
C5 C6 1.479(13) .
C5 C12 1.531(16) .
C5 H5A 1.0000 .
C6 C11 1.393(13) .
C6 C7 1.395(12) .
C7 C8 1.389(15) .
C7 H7A 0.9500 .
C8 C9 1.396(14) .
C8 H8A 0.9500 .
C9 C10 1.375(14) .
C9 H9A 0.9500 .
C10 C11 1.390(15) .
C10 H10A 0.9500 .
C11 H11A 0.9500 .
C12 H12A 0.9800 .
C12 H12B 0.9800 .
C12 H12C 0.9800 .
C5' N3 1.477(13) .
C5' C6' 1.485(13) .
C5' C12' 1.510(16) .
C5' H5'A 1.0000 .
C6' C11' 1.386(13) .
C6' C7' 1.395(13) .
C7' C8' 1.388(15) .
C7' H7'A 0.9500 .
C8' C9' 1.398(14) .
C8' H8'A 0.9500 .
C9' C10' 1.386(14) .
C9' H9'A 0.9500 .
C10' C11' 1.395(15) .
C10' H10B 0.9500 .
C11' H11B 0.9500 .
C12' H12D 0.9800 .
C12' H12E 0.9800 .
C12' H12F 0.9800 .
C1 N1 1.306(11) .
C1 N2 1.357(11) .
C1 C4 1.452(12) .
C2 C3 1.344(13) .
C2 N2 1.425(12) .
C2 H2A 0.9500 .
C3 N1 1.400(10) .
C3 H3A 0.9500 .
C4 N3 1.298(11) .
C4 H4A 0.9500 .
C13 N2 1.471(12) .
C13 C14 1.547(13) .
C13 H13A 0.9900 .
C13 H13B 0.9900 .
C14 C15 1.505(13) .
C14 H14A 0.9900 .
C14 H14B 0.9900 .
C15 C16 1.471(14) .
C15 H15A 0.9900 .
C15 H15B 0.9900 .
C16 C16 1.49(2) 2_775
C16 H16A 0.9900 .
C16 H16B 0.9900 .
N1 Ni1 2.053(7) .
N3 Ni1 2.123(7) .
Ni1 N1 2.053(7) 9
Ni1 N1 2.053(7) 5
Ni1 N3 2.123(7) 9
Ni1 N3 2.123(7) 5
Cl1 O1 1.418(7) 7_665
Cl1 O1 1.418(7) 10_656
Cl1 O1 1.418(7) .
Cl1 O2 1.450(10) .

loop_
_platon_squeeze_void_nr
_platon_squeeze_void_average_x
_platon_squeeze_void_average_y
_platon_squeeze_void_average_z
_platon_squeeze_void_volume
_platon_squeeze_void_count_electrons
_platon_squeeze_void_content
1 0.000 0.000 0.000 409 51 ' '
2 -0.040 -0.014 0.435 4371 455 ' '
3 0.500 0.500 0.500 409 51 ' '
